data_4330664
loop_
_publ_author_name
'Veronika Hoeke'
'Maik Heidemeier'
'Erich Krickemeyer'
'Anja Stammler'
'Hartmut B\"ogge'
'J\"urgen Schnack'
'Andrei Postnikov'
'Thorsten Glaser'

_publ_contact_author_address
;     Fakult\"at f. Chemie
      Universit\"at Bielefeld
      33501 Bielefeld
      Germany
;
_publ_contact_author_email thorsten.glaser@uni-bielefeld.de
_publ_contact_author_fax '49 521 106 6003'
_publ_contact_author_name 'Prof. Dr. T. Glaser'
_publ_contact_author_phone '49 521 106 6105'
_publ_section_title
;
 Environmental Influence on the Single-Molecule Magnet Behavior of
 [MnIII6CrIII]3+: Molecular Symmetry versus Solid-State Effects
;
_journal_name_full 'Inorganic Chemistry'
_journal_page_first 10929
_journal_page_last 10954
_journal_paper_doi 10.1021/ic301406j
_journal_volume 51
_journal_year 2012
_chemical_formula_sum 'C170 H282 Cr2 Mn6 N24 O37'
_chemical_formula_weight 3687.84
_chemical_name_systematic
; 
 ? 
;
_space_group_IT_number 15
_symmetry_cell_setting monoclinic
_symmetry_space_group_name_Hall '-C 2yc'
_symmetry_space_group_name_H-M 'C 1 2/c 1'
_atom_sites_solution_hydrogens geom
_atom_sites_solution_primary direct
_atom_sites_solution_secondary difmap
_audit_creation_method SHELXL-97
_cell_angle_alpha 90.00
_cell_angle_beta 121.6720(10)
_cell_angle_gamma 90.00
_cell_formula_units_Z 4
_cell_length_a 41.0106(18)
_cell_length_b 18.7837(8)
_cell_length_c 32.3889(14)
_cell_measurement_reflns_used 7602
_cell_measurement_temperature 183(2)
_cell_measurement_theta_max 26.96
_cell_measurement_theta_min 2.25
_cell_volume 21234.3(16)
_computing_cell_refinement 'SAINT (Bruker AXS, 2001)'
_computing_data_collection 'SMART (Bruker AXS, 2001)'
_computing_data_reduction 'SAINT (Bruker AXS, 2001)'
_computing_molecular_graphics 'DIAMOND 2.1 (Crystal Impact, 2001)'
_computing_publication_material 'SHELXL-97 (Sheldrick, 1997)'
_computing_structure_refinement 'SHELXL-97 (Sheldrick, 1997)'
_computing_structure_solution 'SHELXS-97 (Sheldrick, 1997)'
_diffrn_ambient_temperature 183(2)
_diffrn_measured_fraction_theta_full 0.996
_diffrn_measured_fraction_theta_max 0.996
_diffrn_measurement_device_type 'Bruker AXS SMART 1K'
_diffrn_measurement_method omega-scan
_diffrn_radiation_monochromator graphite
_diffrn_radiation_source 'fine-focus sealed tube'
_diffrn_radiation_type MoK\a
_diffrn_radiation_wavelength 0.71073
_diffrn_reflns_av_R_equivalents 0.0404
_diffrn_reflns_av_sigmaI/netI 0.0279
_diffrn_reflns_limit_h_max 52
_diffrn_reflns_limit_h_min -50
_diffrn_reflns_limit_k_max 23
_diffrn_reflns_limit_k_min -23
_diffrn_reflns_limit_l_max 41
_diffrn_reflns_limit_l_min -41
_diffrn_reflns_number 108257
_diffrn_reflns_theta_full 26.98
_diffrn_reflns_theta_max 26.98
_diffrn_reflns_theta_min 1.93
_diffrn_standards_decay_% 0
_diffrn_standards_interval_count 0
_diffrn_standards_interval_time 0
_diffrn_standards_number 0
_exptl_absorpt_coefficient_mu 0.510
_exptl_absorpt_correction_T_max 0.8703
_exptl_absorpt_correction_T_min 0.8067
_exptl_absorpt_correction_type multi-scan
_exptl_absorpt_process_details 'SADABS 2.10 (Bruker AXS, 2003)'
_exptl_crystal_colour brown
_exptl_crystal_density_diffrn 1.154
_exptl_crystal_description column
_exptl_crystal_F_000 7856
_exptl_crystal_size_max 0.44
_exptl_crystal_size_mid 0.40
_exptl_crystal_size_min 0.28
_refine_diff_density_max 1.130
_refine_diff_density_min -1.316
_refine_diff_density_rms 0.106
_refine_ls_extinction_method none
_refine_ls_goodness_of_fit_ref 1.107
_refine_ls_hydrogen_treatment noref
_refine_ls_matrix_type full
_refine_ls_number_parameters 1057
_refine_ls_number_reflns 23059
_refine_ls_number_restraints 0
_refine_ls_restrained_S_all 1.107
_refine_ls_R_factor_all 0.0839
_refine_ls_R_factor_gt 0.0676
_refine_ls_shift/su_max 0.002
_refine_ls_shift/su_mean 0.000
_refine_ls_structure_factor_coef Fsqd
_refine_ls_weighting_details 'calc w=1/[\s^2^(Fo^2^)+(0.1234P)^2^+70.1577P] where P=(Fo^2^+2Fc^2^)/3'
_refine_ls_weighting_scheme calc
_refine_ls_wR_factor_gt 0.2008
_refine_ls_wR_factor_ref 0.2279
_reflns_number_gt 18651
_reflns_number_total 23059
_reflns_threshold_expression >2sigma(I)
_cod_data_source_file ic301406j_si_002_3.cif
_cod_data_source_block gl1586
_cod_database_code 4330664

loop_
_symmetry_equiv_pos_as_xyz
'x, y, z'
'-x, y, -z+1/2'
'x+1/2, y+1/2, z'
'-x+1/2, y+1/2, -z+1/2'
'-x, -y, -z'
'x, -y, z-1/2'
'-x+1/2, -y+1/2, -z'
'x+1/2, -y+1/2, z-1/2'

loop_
_atom_site_label
_atom_site_type_symbol
_atom_site_fract_x
_atom_site_fract_y
_atom_site_fract_z
_atom_site_U_iso_or_equiv
_atom_site_adp_type
_atom_site_occupancy
_atom_site_symmetry_multiplicity
_atom_site_calc_flag
_atom_site_refinement_flags
Mn1 Mn 0.152000(13) 0.65331(3) 0.048948(16) 0.02673(12) Uani 1 1 d .
Mn2 Mn 0.126373(14) 0.68583(3) -0.173688(16) 0.02834(13) Uani 1 1 d .
Mn3 Mn 0.265301(13) 0.46890(2) -0.006322(16) 0.02497(12) Uani 1 1 d .
Cr1 Cr 0.2500 0.7500 0.0000 0.02236(15) Uani 1 2 d S
O11 O 0.16229(6) 0.56637(12) 0.02834(8) 0.0293(5) Uani 1 1 d .
O12 O 0.19326(7) 0.64706(13) 0.11298(8) 0.0345(5) Uani 1 1 d .
O21 O 0.11197(6) 0.64261(12) -0.13253(8) 0.0307(5) Uani 1 1 d .
O22 O 0.10369(7) 0.77369(13) -0.17771(8) 0.0345(5) Uani 1 1 d .
O31 O 0.21505(6) 0.48074(12) -0.06049(8) 0.0283(4) Uani 1 1 d .
O32 O 0.28975(7) 0.47951(13) -0.04125(8) 0.0323(5) Uani 1 1 d .
N11 N 0.10488(8) 0.66134(15) -0.01521(10) 0.0307(6) Uani 1 1 d .
N12 N 0.12742(8) 0.73046(15) 0.06521(10) 0.0310(6) Uani 1 1 d .
N21 N 0.14605(8) 0.59267(15) -0.17879(9) 0.0316(6) Uani 1 1 d .
N22 N 0.13465(8) 0.71103(16) -0.22721(10) 0.0335(6) Uani 1 1 d .
N31 N 0.24293(8) 0.44665(14) 0.03338(9) 0.0268(5) Uani 1 1 d .
N32 N 0.31317(8) 0.43440(14) 0.05203(9) 0.0282(5) Uani 1 1 d .
C41 C 0.20962(9) 0.72979(16) 0.01904(11) 0.0280(6) Uani 1 1 d .
C42 C 0.20754(9) 0.73068(17) -0.07214(11) 0.0288(6) Uani 1 1 d .
C43 C 0.26412(9) 0.64286(17) 0.00861(11) 0.0287(6) Uani 1 1 d .
C1 C 0.15894(9) 0.55990(16) -0.01390(11) 0.0261(6) Uani 1 1 d .
C2 C 0.13123(9) 0.59801(17) -0.05547(11) 0.0276(6) Uani 1 1 d .
C3 C 0.13375(9) 0.59798(16) -0.09772(11) 0.0269(6) Uani 1 1 d .
C4 C 0.15996(9) 0.55203(16) -0.10089(11) 0.0266(6) Uani 1 1 d .
C5 C 0.18764(9) 0.51380(16) -0.05879(11) 0.0259(6) Uani 1 1 d .
C6 C 0.18538(9) 0.51310(16) -0.01664(11) 0.0265(6) Uani 1 1 d .
C11 C 0.10027(9) 0.63561(18) -0.05563(11) 0.0292(6) Uani 1 1 d .
C12 C 0.06126(10) 0.6404(2) -0.10151(12) 0.0374(7) Uani 1 1 d .
H12A H 0.0416 0.6262 -0.0946 0.056 Uiso 1 1 calc R
H12B H 0.0603 0.6087 -0.1261 0.056 Uiso 1 1 calc R
H12C H 0.0566 0.6895 -0.1135 0.056 Uiso 1 1 calc R
C13 C 0.07392(10) 0.6957(2) -0.01232(13) 0.0380(8) Uani 1 1 d .
H13A H 0.0624 0.6613 -0.0004 0.046 Uiso 1 1 calc R
H13B H 0.0537 0.7125 -0.0448 0.046 Uiso 1 1 calc R
C14 C 0.09119(10) 0.7589(2) 0.02287(12) 0.0360(7) Uani 1 1 d .
C15 C 0.10186(12) 0.8182(2) 0.00008(14) 0.0457(9) Uani 1 1 d .
H15A H 0.1123 0.8587 0.0225 0.069 Uiso 1 1 calc R
H15B H 0.0790 0.8334 -0.0303 0.069 Uiso 1 1 calc R
H15C H 0.1212 0.8008 -0.0066 0.069 Uiso 1 1 calc R
C16 C 0.06211(11) 0.7841(3) 0.03570(14) 0.0488(10) Uani 1 1 d .
H16A H 0.0709 0.8289 0.0538 0.073 Uiso 1 1 calc R
H16B H 0.0596 0.7480 0.0557 0.073 Uiso 1 1 calc R
H16C H 0.0372 0.7916 0.0059 0.073 Uiso 1 1 calc R
C17 C 0.14079(10) 0.75475(18) 0.10857(12) 0.0321(7) Uani 1 1 d .
H17A H 0.1257 0.7896 0.1123 0.039 Uiso 1 1 calc R
C21 C 0.15824(9) 0.54216(17) -0.14656(11) 0.0298(6) Uani 1 1 d .
C22 C 0.16747(12) 0.46996(19) -0.15871(12) 0.0395(8) Uani 1 1 d .
H22A H 0.1475 0.4567 -0.1918 0.059 Uiso 1 1 calc R
H22B H 0.1686 0.4344 -0.1359 0.059 Uiso 1 1 calc R
H22C H 0.1923 0.4721 -0.1563 0.059 Uiso 1 1 calc R
C23 C 0.14169(12) 0.5834(2) -0.22657(12) 0.0392(8) Uani 1 1 d .
H23A H 0.1148 0.5710 -0.2511 0.047 Uiso 1 1 calc R
H23B H 0.1584 0.5444 -0.2252 0.047 Uiso 1 1 calc R
C24 C 0.15275(12) 0.6531(2) -0.24034(13) 0.0390(8) Uani 1 1 d .
C25 C 0.19605(12) 0.6643(2) -0.20985(16) 0.0494(9) Uani 1 1 d .
H25A H 0.2025 0.7102 -0.2181 0.074 Uiso 1 1 calc R
H25B H 0.2089 0.6260 -0.2165 0.074 Uiso 1 1 calc R
H25C H 0.2046 0.6639 -0.1754 0.074 Uiso 1 1 calc R
C26 C 0.13847(15) 0.6512(2) -0.29460(14) 0.0536(11) Uani 1 1 d .
H26A H 0.1490 0.6918 -0.3028 0.080 Uiso 1 1 calc R
H26B H 0.1104 0.6536 -0.3136 0.080 Uiso 1 1 calc R
H26C H 0.1468 0.6068 -0.3021 0.080 Uiso 1 1 calc R
C27 C 0.12547(10) 0.7706(2) -0.24969(12) 0.0357(7) Uani 1 1 d .
H27A H 0.1301 0.7755 -0.2754 0.043 Uiso 1 1 calc R
C31 C 0.20933(9) 0.46565(16) 0.02374(11) 0.0262(6) Uani 1 1 d .
C32 C 0.19296(10) 0.43234(19) 0.05181(13) 0.0359(7) Uani 1 1 d .
H32A H 0.1967 0.3806 0.0534 0.054 Uiso 1 1 calc R
H32B H 0.1655 0.4430 0.0354 0.054 Uiso 1 1 calc R
H32C H 0.2061 0.4519 0.0848 0.054 Uiso 1 1 calc R
C33 C 0.26714(10) 0.39606(17) 0.07241(12) 0.0318(7) Uani 1 1 d .
H33A H 0.2628 0.3471 0.0592 0.038 Uiso 1 1 calc R
H33B H 0.2606 0.3974 0.0978 0.038 Uiso 1 1 calc R
C34 C 0.30936(9) 0.41690(17) 0.09438(11) 0.0299(6) Uani 1 1 d .
C35 C 0.31830(12) 0.4846(2) 0.12458(13) 0.0392(8) Uani 1 1 d .
H35A H 0.3447 0.4995 0.1364 0.059 Uiso 1 1 calc R
H35B H 0.3154 0.4753 0.1522 0.059 Uiso 1 1 calc R
H35C H 0.3006 0.5225 0.1045 0.059 Uiso 1 1 calc R
C36 C 0.33498(11) 0.3553(2) 0.12499(13) 0.0398(8) Uani 1 1 d .
H36A H 0.3619 0.3702 0.1417 0.060 Uiso 1 1 calc R
H36B H 0.3311 0.3146 0.1039 0.060 Uiso 1 1 calc R
H36C H 0.3284 0.3415 0.1490 0.060 Uiso 1 1 calc R
C37 C 0.34515(10) 0.42553(18) 0.05425(12) 0.0323(7) Uani 1 1 d .
H37A H 0.3655 0.4051 0.0833 0.039 Uiso 1 1 calc R
N41 N 0.18687(8) 0.71582(16) 0.02813(11) 0.0344(6) Uani 1 1 d .
N42 N 0.18270(8) 0.71872(16) -0.11088(10) 0.0348(6) Uani 1 1 d .
N43 N 0.27054(8) 0.58278(15) 0.01191(10) 0.0331(6) Uani 1 1 d .
C101 C 0.20088(9) 0.68201(17) 0.15208(11) 0.0293(6) Uani 1 1 d .
C102 C 0.17598(10) 0.73466(18) 0.15163(12) 0.0317(7) Uani 1 1 d .
C103 C 0.18527(10) 0.77027(19) 0.19503(12) 0.0352(7) Uani 1 1 d .
H10A H 0.1681 0.8050 0.1942 0.042 Uiso 1 1 calc R
C104 C 0.21854(10) 0.75587(19) 0.23834(12) 0.0346(7) Uani 1 1 d .
C105 C 0.24279(10) 0.70324(19) 0.23763(12) 0.0336(7) Uani 1 1 d .
H10B H 0.2658 0.6925 0.2673 0.040 Uiso 1 1 calc R
C106 C 0.23542(10) 0.66610(17) 0.19654(12) 0.0309(6) Uani 1 1 d .
C110 C 0.26328(11) 0.6103(2) 0.19812(13) 0.0383(8) Uani 1 1 d .
C111 C 0.29832(12) 0.6011(3) 0.24919(15) 0.0524(11) Uani 1 1 d .
H11A H 0.2900 0.5885 0.2716 0.079 Uiso 1 1 calc R
H11B H 0.3128 0.6457 0.2597 0.079 Uiso 1 1 calc R
H11C H 0.3146 0.5631 0.2490 0.079 Uiso 1 1 calc R
C112 C 0.24321(14) 0.5375(2) 0.18184(17) 0.0551(11) Uani 1 1 d .
H11D H 0.2352 0.5222 0.2042 0.083 Uiso 1 1 calc R
H11E H 0.2610 0.5024 0.1820 0.083 Uiso 1 1 calc R
H11F H 0.2206 0.5415 0.1490 0.083 Uiso 1 1 calc R
C113 C 0.27774(12) 0.6331(2) 0.16460(15) 0.0491(10) Uani 1 1 d .
H11G H 0.2880 0.6816 0.1729 0.074 Uiso 1 1 calc R
H11H H 0.2564 0.6318 0.1307 0.074 Uiso 1 1 calc R
H11I H 0.2979 0.6004 0.1689 0.074 Uiso 1 1 calc R
C120 C 0.22964(12) 0.7936(2) 0.28603(13) 0.0418(8) Uani 1 1 d .
C121 C 0.20027(13) 0.8497(2) 0.27867(15) 0.0487(10) Uani 1 1 d .
H12D H 0.1987 0.8859 0.2559 0.073 Uiso 1 1 calc R
H12E H 0.2081 0.8721 0.3098 0.073 Uiso 1 1 calc R
H12F H 0.1752 0.8271 0.2655 0.073 Uiso 1 1 calc R
C122 C 0.23195(17) 0.7380(3) 0.32239(16) 0.0635(13) Uani 1 1 d .
H12G H 0.2066 0.7169 0.3099 0.095 Uiso 1 1 calc R
H12H H 0.2405 0.7611 0.3536 0.095 Uiso 1 1 calc R
H12I H 0.2502 0.7007 0.3268 0.095 Uiso 1 1 calc R
C123 C 0.26850(13) 0.8302(3) 0.30654(17) 0.0604(12) Uani 1 1 d .
H12J H 0.2668 0.8656 0.2832 0.091 Uiso 1 1 calc R
H12K H 0.2879 0.7946 0.3124 0.091 Uiso 1 1 calc R
H12L H 0.2756 0.8539 0.3371 0.091 Uiso 1 1 calc R
C202 C 0.10889(10) 0.83114(19) -0.24004(12) 0.0337(7) Uani 1 1 d .
C203 C 0.10233(10) 0.8923(2) -0.26860(12) 0.0370(7) Uani 1 1 d .
H20A H 0.1090 0.8916 -0.2926 0.044 Uiso 1 1 calc R
C201 C 0.09901(9) 0.83038(18) -0.20404(11) 0.0316(7) Uani 1 1 d .
C204 C 0.08646(10) 0.95308(19) -0.26252(12) 0.0361(7) Uani 1 1 d .
C205 C 0.07760(10) 0.95172(19) -0.22618(13) 0.0370(7) Uani 1 1 d .
H20B H 0.0671 0.9936 -0.2213 0.044 Uiso 1 1 calc R
C206 C 0.08313(10) 0.89367(19) -0.19686(12) 0.0336(7) Uani 1 1 d .
C210 C 0.07380(12) 0.8960(2) -0.15662(14) 0.0421(8) Uani 1 1 d .
C211 C 0.04272(14) 0.8409(3) -0.1671(2) 0.0576(11) Uani 1 1 d .
H21A H 0.0514 0.7935 -0.1700 0.086 Uiso 1 1 calc R
H21B H 0.0191 0.8531 -0.1975 0.086 Uiso 1 1 calc R
H21C H 0.0379 0.8408 -0.1405 0.086 Uiso 1 1 calc R
C212 C 0.05835(18) 0.9700(3) -0.1543(2) 0.0646(13) Uani 1 1 d .
H21D H 0.0773 1.0065 -0.1486 0.097 Uiso 1 1 calc R
H21E H 0.0534 0.9707 -0.1278 0.097 Uiso 1 1 calc R
H21F H 0.0345 0.9796 -0.1851 0.097 Uiso 1 1 calc R
C213 C 0.10989(14) 0.8817(2) -0.10698(14) 0.0520(10) Uani 1 1 d .
H21G H 0.1304 0.9141 -0.1021 0.078 Uiso 1 1 calc R
H21H H 0.1181 0.8323 -0.1057 0.078 Uiso 1 1 calc R
H21I H 0.1043 0.8894 -0.0814 0.078 Uiso 1 1 calc R
C220 C 0.07949(11) 1.0207(2) -0.29306(14) 0.0421(8) Uani 1 1 d .
C221 C 0.1077(3) 1.0764(5) -0.2619(3) 0.184(7) Uani 1 1 d .
H22D H 0.1041 1.1189 -0.2814 0.276 Uiso 1 1 calc R
H22E H 0.1338 1.0581 -0.2483 0.276 Uiso 1 1 calc R
H22F H 0.1037 1.0888 -0.2354 0.276 Uiso 1 1 calc R
C222 C 0.0398(2) 1.0466(5) -0.3136(4) 0.134(4) Uani 1 1 d .
H22G H 0.0352 1.0873 -0.3349 0.201 Uiso 1 1 calc R
H22H H 0.0363 1.0612 -0.2872 0.201 Uiso 1 1 calc R
H22I H 0.0218 1.0083 -0.3323 0.201 Uiso 1 1 calc R
C223 C 0.0851(5) 1.0074(5) -0.3350(4) 0.193(7) Uani 1 1 d .
H22J H 0.0708 1.0431 -0.3603 0.290 Uiso 1 1 calc R
H22K H 0.0757 0.9597 -0.3482 0.290 Uiso 1 1 calc R
H22L H 0.1124 1.0108 -0.3236 0.290 Uiso 1 1 calc R
C301 C 0.32555(9) 0.47129(17) -0.02836(12) 0.0300(6) Uani 1 1 d .
C302 C 0.35353(10) 0.44314(18) 0.01755(12) 0.0331(7) Uani 1 1 d .
C303 C 0.39141(10) 0.4313(2) 0.02953(13) 0.0384(8) Uani 1 1 d .
H30A H 0.4094 0.4115 0.0603 0.046 Uiso 1 1 calc R
C304 C 0.40296(11) 0.4478(2) -0.00231(14) 0.0409(8) Uani 1 1 d .
C305 C 0.37514(11) 0.4778(2) -0.04702(14) 0.0398(8) Uani 1 1 d .
H30B H 0.3828 0.4902 -0.0691 0.048 Uiso 1 1 calc R
C306 C 0.33745(10) 0.49052(18) -0.06115(13) 0.0343(7) Uani 1 1 d .
C310 C 0.30858(12) 0.5243(2) -0.11041(14) 0.0422(8) Uani 1 1 d .
C311 C 0.32710(14) 0.5412(3) -0.14014(16) 0.0564(11) Uani 1 1 d .
H31A H 0.3486 0.5742 -0.1218 0.085 Uiso 1 1 calc R
H31B H 0.3080 0.5632 -0.1710 0.085 Uiso 1 1 calc R
H31C H 0.3365 0.4971 -0.1465 0.085 Uiso 1 1 calc R
C312 C 0.27549(13) 0.4724(3) -0.14092(15) 0.0536(11) Uani 1 1 d .
H31D H 0.2616 0.4630 -0.1244 0.080 Uiso 1 1 calc R
H31E H 0.2858 0.4276 -0.1450 0.080 Uiso 1 1 calc R
H31F H 0.2580 0.4934 -0.1728 0.080 Uiso 1 1 calc R
C313 C 0.29304(13) 0.5941(2) -0.10233(16) 0.0513(10) Uani 1 1 d .
H31G H 0.2758 0.5832 -0.0907 0.077 Uiso 1 1 calc R
H31H H 0.2790 0.6204 -0.1330 0.077 Uiso 1 1 calc R
H31I H 0.3144 0.6232 -0.0781 0.077 Uiso 1 1 calc R
C320 C 0.44463(11) 0.4378(3) 0.01135(16) 0.0503(10) Uani 1 1 d .
C321 C 0.44725(17) 0.4099(6) -0.0295(2) 0.130(4) Uani 1 1 d .
H32D H 0.4413 0.4481 -0.0531 0.194 Uiso 1 1 calc R
H32E H 0.4289 0.3709 -0.0452 0.194 Uiso 1 1 calc R
H32F H 0.4733 0.3924 -0.0173 0.194 Uiso 1 1 calc R
C322 C 0.46449(19) 0.5088(4) 0.0267(4) 0.125(4) Uani 1 1 d .
H32G H 0.4569 0.5379 -0.0021 0.187 Uiso 1 1 calc R
H32H H 0.4923 0.5016 0.0447 0.187 Uiso 1 1 calc R
H32I H 0.4572 0.5332 0.0474 0.187 Uiso 1 1 calc R
C323 C 0.46828(17) 0.3915(5) 0.0579(3) 0.097(2) Uani 1 1 d .
H32J H 0.4947 0.3875 0.0656 0.146 Uiso 1 1 calc R
H32K H 0.4569 0.3440 0.0522 0.146 Uiso 1 1 calc R
H32L H 0.4681 0.4140 0.0850 0.146 Uiso 1 1 calc R
C401 C 0.1280(3) 0.5041(5) 0.0915(4) 0.121(3) Uani 1 1 d .
H40A H 0.1061 0.4846 0.0920 0.182 Uiso 1 1 calc R
H40B H 0.1512 0.4996 0.1237 0.182 Uiso 1 1 calc R
H40C H 0.1314 0.4778 0.0678 0.182 Uiso 1 1 calc R
C402 C 0.03623(17) 0.6848(4) -0.2733(2) 0.093(2) Uani 1 1 d .
H40D H 0.0467 0.7136 -0.2889 0.139 Uiso 1 1 calc R
H40E H 0.0253 0.7161 -0.2595 0.139 Uiso 1 1 calc R
H40F H 0.0162 0.6532 -0.2974 0.139 Uiso 1 1 calc R
C403 C 0.22046(15) 0.3154(2) -0.0573(2) 0.0670(14) Uani 1 1 d .
H40G H 0.2196 0.2690 -0.0440 0.100 Uiso 1 1 calc R
H40H H 0.2167 0.3088 -0.0895 0.100 Uiso 1 1 calc R
H40I H 0.2001 0.3459 -0.0598 0.100 Uiso 1 1 calc R
O401 O 0.12131(11) 0.57732(19) 0.07807(16) 0.0710(10) Uani 1 1 d .
O402 O 0.06528(8) 0.64417(17) -0.23669(11) 0.0536(7) Uani 1 1 d .
O403 O 0.25617(8) 0.34747(13) -0.02644(10) 0.0433(6) Uani 1 1 d .
Cr2 Cr 0.0000 0.5000 0.0000 0.0822(4) Uani 1 2 d S
N501 N 0.0553(3) 0.6082(5) 0.0852(4) 0.131(3) Uani 1 1 d .
N502 N -0.0331(2) 0.6368(4) -0.0705(3) 0.131(3) Uani 1 1 d .
N503 N 0.0595(2) 0.4856(4) -0.0364(3) 0.122(3) Uani 1 1 d .
C501 C 0.0348(2) 0.5674(5) 0.0541(3) 0.099(2) Uani 1 1 d .
C502 C -0.0226(2) 0.5865(4) -0.0456(3) 0.099(2) Uani 1 1 d .
C503 C 0.0392(2) 0.4918(4) -0.0218(3) 0.093(2) Uani 1 1 d .
O1M O 0.31054(11) 0.2626(2) -0.02011(14) 0.0685(9) Uiso 1 1 d .
C1M C 0.32430(17) 0.2813(3) -0.0513(2) 0.0726(14) Uiso 1 1 d .
O2M O 0.12242(12) 0.8288(2) -0.35112(15) 0.0780(10) Uiso 1 1 d .
C2M C 0.14109(17) 0.8141(3) -0.3753(2) 0.0704(14) Uiso 1 1 d .
O3M O 0.1281(4) 0.4044(8) -0.2851(5) 0.135(4) Uiso 0.50 1 d P
C3M C 0.1581(3) 0.4157(7) -0.2861(4) 0.072(3) Uiso 0.50 1 d P
O4MA O 0.0591(2) 0.7586(4) -0.3743(3) 0.0603(17) Uiso 0.50 1 d P
O4MB O 0.0494(3) 0.7739(6) -0.3974(4) 0.094(3) Uiso 0.50 1 d P
C4M C 0.02556(18) 0.7978(4) -0.3837(2) 0.0777(15) Uiso 1 1 d .
O5M O -0.4236(3) 0.3125(6) -0.6404(4) 0.202(4) Uiso 1 1 d .
C5M C -0.4630(6) 0.3259(11) -0.6710(7) 0.233(8) Uiso 1 1 d .
O6M O -0.0832(3) 0.7202(7) -0.6543(4) 0.113(3) Uiso 0.50 1 d P
C6M C -0.0541(7) 0.7459(13) -0.6489(9) 0.142(7) Uiso 0.50 1 d P
O7M O 0.0941(3) 0.3503(7) -0.0197(4) 0.115(3) Uiso 0.50 1 d P
C7M C 0.0767(6) 0.3108(12) 0.0004(8) 0.138(7) Uiso 0.50 1 d P
O8M O -0.0590(5) 0.4610(10) -0.2006(7) 0.172(6) Uiso 0.50 1 d P
C8M C -0.0403(6) 0.5050(11) -0.1643(7) 0.120(6) Uiso 0.50 1 d P
O9M O 0.0843(6) 0.2585(12) -0.2142(8) 0.210(8) Uiso 0.50 1 d P
C9M C 0.1130(6) 0.2986(11) -0.2032(7) 0.114(5) Uiso 0.50 1 d P
O10M O 0.0594(4) 0.4575(7) -0.1281(5) 0.127(4) Uiso 0.50 1 d P
C10M C 0.0898(9) 0.4166(18) -0.1147(12) 0.191(11) Uiso 0.50 1 d P
O1H O 0.0174(8) 0.3381(17) -0.2744(11) 0.279(13) Uiso 0.50 1 d P
O2H O 0.1261(2) 0.2700(5) -0.0636(3) 0.157(3) Uiso 1 1 d .
O3H O 0.0380(2) 0.5258(5) -0.2163(3) 0.157(3) Uiso 1 1 d .

loop_
_atom_site_aniso_label
_atom_site_aniso_U_11
_atom_site_aniso_U_22
_atom_site_aniso_U_33
_atom_site_aniso_U_23
_atom_site_aniso_U_13
_atom_site_aniso_U_12
Mn1 0.0273(2) 0.0309(3) 0.0252(2) -0.00099(17) 0.01611(19) 0.00174(18)
Mn2 0.0346(3) 0.0295(3) 0.0227(2) 0.00031(17) 0.0164(2) 0.00170(19)
Mn3 0.0314(2) 0.0225(2) 0.0257(2) 0.00103(16) 0.0182(2) 0.00091(17)
Cr1 0.0273(3) 0.0190(3) 0.0239(3) -0.0019(2) 0.0155(3) -0.0032(2)
O11 0.0359(12) 0.0302(11) 0.0272(10) 0.0012(9) 0.0203(9) 0.0020(9)
O12 0.0386(12) 0.0362(12) 0.0264(11) -0.0026(9) 0.0155(10) 0.0084(10)
O21 0.0312(11) 0.0349(12) 0.0274(11) 0.0037(9) 0.0164(9) 0.0031(9)
O22 0.0439(13) 0.0333(12) 0.0330(12) 0.0043(9) 0.0248(11) 0.0053(10)
O31 0.0328(11) 0.0290(11) 0.0261(10) -0.0019(8) 0.0176(9) 0.0024(9)
O32 0.0344(12) 0.0377(12) 0.0304(11) 0.0034(9) 0.0209(10) 0.0019(9)
N11 0.0263(13) 0.0379(15) 0.0296(13) -0.0010(11) 0.0158(11) 0.0020(11)
N12 0.0315(14) 0.0347(14) 0.0309(13) 0.0042(11) 0.0193(11) 0.0061(11)
N21 0.0409(15) 0.0335(14) 0.0228(12) -0.0028(10) 0.0184(11) 0.0009(11)
N22 0.0411(15) 0.0363(15) 0.0269(13) 0.0001(11) 0.0205(12) 0.0037(12)
N31 0.0345(13) 0.0238(12) 0.0265(12) 0.0034(10) 0.0190(11) 0.0013(10)
N32 0.0349(14) 0.0265(13) 0.0259(12) -0.0001(10) 0.0178(11) 0.0008(10)
C41 0.0331(16) 0.0241(14) 0.0286(15) -0.0012(11) 0.0175(13) -0.0009(12)
C42 0.0340(16) 0.0264(15) 0.0295(15) -0.0005(12) 0.0191(14) -0.0031(12)
C43 0.0337(16) 0.0274(16) 0.0293(15) -0.0016(12) 0.0197(13) -0.0032(12)
C1 0.0283(14) 0.0274(15) 0.0265(14) -0.0020(11) 0.0171(12) -0.0045(11)
C2 0.0285(15) 0.0288(15) 0.0274(14) -0.0023(12) 0.0159(12) -0.0025(12)
C3 0.0276(14) 0.0264(14) 0.0251(14) -0.0030(11) 0.0128(12) -0.0043(11)
C4 0.0313(15) 0.0251(14) 0.0242(14) -0.0023(11) 0.0151(12) -0.0038(11)
C5 0.0306(15) 0.0226(14) 0.0260(14) -0.0031(11) 0.0159(12) -0.0040(11)
C6 0.0296(15) 0.0249(14) 0.0269(14) 0.0009(11) 0.0162(12) -0.0012(11)
C11 0.0281(15) 0.0337(16) 0.0274(15) 0.0006(12) 0.0157(13) -0.0012(12)
C12 0.0304(16) 0.050(2) 0.0304(16) -0.0013(14) 0.0151(14) 0.0017(14)
C13 0.0271(16) 0.054(2) 0.0348(17) -0.0042(15) 0.0174(14) 0.0052(14)
C14 0.0334(17) 0.0446(19) 0.0325(16) 0.0032(14) 0.0191(14) 0.0111(14)
C15 0.052(2) 0.045(2) 0.0381(19) 0.0118(16) 0.0226(17) 0.0140(17)
C16 0.0379(19) 0.070(3) 0.0394(19) -0.0015(18) 0.0209(16) 0.0180(18)
C17 0.0381(17) 0.0317(16) 0.0349(16) 0.0010(13) 0.0250(14) 0.0057(13)
C21 0.0327(16) 0.0298(15) 0.0271(15) -0.0043(12) 0.0158(13) -0.0012(12)
C22 0.055(2) 0.0334(18) 0.0277(16) -0.0059(13) 0.0202(16) 0.0044(15)
C23 0.057(2) 0.0391(19) 0.0246(15) -0.0036(13) 0.0238(15) 0.0031(16)
C24 0.056(2) 0.0401(19) 0.0304(16) 0.0025(14) 0.0291(16) 0.0088(16)
C25 0.053(2) 0.053(2) 0.055(2) 0.0032(19) 0.037(2) 0.0113(19)
C26 0.085(3) 0.053(2) 0.0347(19) 0.0050(17) 0.039(2) 0.015(2)
C27 0.0422(18) 0.0412(18) 0.0284(15) 0.0034(13) 0.0219(14) 0.0028(15)
C31 0.0335(15) 0.0217(14) 0.0278(14) -0.0020(11) 0.0190(13) -0.0035(11)
C32 0.0414(18) 0.0345(17) 0.0412(18) 0.0075(14) 0.0281(16) 0.0009(14)
C33 0.0388(17) 0.0292(16) 0.0329(16) 0.0088(12) 0.0226(14) 0.0038(13)
C34 0.0351(16) 0.0315(16) 0.0275(15) 0.0042(12) 0.0194(13) 0.0034(13)
C35 0.051(2) 0.0408(19) 0.0300(16) -0.0026(14) 0.0240(16) -0.0010(16)
C36 0.0434(19) 0.0425(19) 0.0364(18) 0.0100(15) 0.0228(16) 0.0081(15)
C37 0.0341(16) 0.0338(16) 0.0288(15) -0.0014(12) 0.0163(13) -0.0002(13)
N41 0.0374(15) 0.0354(15) 0.0366(15) 0.0015(12) 0.0236(13) -0.0011(12)
N42 0.0382(15) 0.0350(15) 0.0328(15) -0.0030(11) 0.0198(13) -0.0033(12)
N43 0.0416(15) 0.0255(14) 0.0373(15) -0.0010(11) 0.0242(13) -0.0012(11)
C101 0.0357(16) 0.0299(15) 0.0278(15) 0.0005(12) 0.0206(13) 0.0008(12)
C102 0.0391(17) 0.0317(16) 0.0292(15) 0.0016(12) 0.0214(14) 0.0031(13)
C103 0.0433(18) 0.0344(17) 0.0351(17) -0.0006(13) 0.0256(15) 0.0071(14)
C104 0.0435(18) 0.0366(17) 0.0296(16) -0.0011(13) 0.0233(15) 0.0031(14)
C105 0.0383(17) 0.0369(17) 0.0259(15) -0.0001(13) 0.0170(14) 0.0031(14)
C106 0.0379(17) 0.0297(15) 0.0285(15) 0.0007(12) 0.0197(14) 0.0019(13)
C110 0.0424(19) 0.0371(18) 0.0331(17) -0.0045(14) 0.0183(15) 0.0080(15)
C111 0.048(2) 0.060(3) 0.040(2) -0.0050(18) 0.0172(18) 0.0206(19)
C112 0.059(3) 0.034(2) 0.058(3) -0.0031(18) 0.021(2) 0.0073(18)
C113 0.049(2) 0.059(3) 0.046(2) -0.0045(18) 0.0302(19) 0.0119(19)
C120 0.050(2) 0.047(2) 0.0291(16) -0.0046(15) 0.0215(16) 0.0082(17)
C121 0.061(2) 0.054(2) 0.0381(19) -0.0076(17) 0.0306(19) 0.0116(19)
C122 0.098(4) 0.066(3) 0.037(2) 0.006(2) 0.042(2) 0.020(3)
C123 0.053(2) 0.074(3) 0.050(2) -0.027(2) 0.024(2) 0.001(2)
C202 0.0354(17) 0.0371(17) 0.0300(16) 0.0039(13) 0.0181(14) 0.0024(14)
C203 0.0403(18) 0.0427(19) 0.0300(16) 0.0058(14) 0.0198(14) 0.0013(15)
C201 0.0326(16) 0.0341(16) 0.0267(15) 0.0021(12) 0.0147(13) -0.0008(13)
C204 0.0364(17) 0.0365(18) 0.0325(16) 0.0068(13) 0.0161(14) 0.0000(14)
C205 0.0400(18) 0.0333(17) 0.0376(18) 0.0012(14) 0.0203(15) 0.0024(14)
C206 0.0350(17) 0.0355(17) 0.0326(16) 0.0007(13) 0.0193(14) -0.0004(13)
C210 0.055(2) 0.0385(19) 0.047(2) 0.0015(15) 0.0363(19) 0.0047(16)
C211 0.064(3) 0.057(3) 0.077(3) 0.002(2) 0.054(3) -0.002(2)
C212 0.099(4) 0.052(3) 0.074(3) 0.007(2) 0.067(3) 0.020(3)
C213 0.076(3) 0.053(2) 0.037(2) 0.0011(17) 0.037(2) 0.003(2)
C220 0.043(2) 0.0402(19) 0.0387(19) 0.0126(15) 0.0186(16) 0.0014(15)
C221 0.145(7) 0.122(7) 0.120(6) 0.077(6) -0.044(6) -0.089(6)
C222 0.090(5) 0.153(8) 0.183(9) 0.130(7) 0.088(6) 0.066(5)
C223 0.44(2) 0.092(6) 0.171(9) 0.089(6) 0.242(13) 0.121(9)
C301 0.0352(16) 0.0271(15) 0.0325(16) -0.0035(12) 0.0210(14) -0.0033(12)
C302 0.0357(17) 0.0338(17) 0.0342(16) -0.0043(13) 0.0214(14) -0.0019(13)
C303 0.0349(17) 0.047(2) 0.0347(17) -0.0022(15) 0.0189(15) -0.0026(15)
C304 0.0376(18) 0.048(2) 0.0439(19) -0.0066(16) 0.0263(16) -0.0042(15)
C305 0.046(2) 0.043(2) 0.0422(19) -0.0030(15) 0.0317(17) -0.0059(15)
C306 0.0413(18) 0.0325(17) 0.0360(17) -0.0022(13) 0.0251(15) -0.0041(14)
C310 0.050(2) 0.048(2) 0.0374(18) 0.0047(15) 0.0289(17) -0.0031(17)
C311 0.058(3) 0.077(3) 0.047(2) 0.014(2) 0.037(2) -0.001(2)
C312 0.052(2) 0.074(3) 0.037(2) 0.0001(19) 0.0249(18) -0.010(2)
C313 0.054(2) 0.051(2) 0.053(2) 0.0180(19) 0.031(2) 0.0093(19)
C320 0.038(2) 0.071(3) 0.051(2) -0.004(2) 0.0301(18) -0.0016(19)
C321 0.045(3) 0.276(12) 0.073(4) -0.057(6) 0.034(3) 0.010(5)
C322 0.057(4) 0.109(6) 0.211(10) -0.066(6) 0.072(5) -0.029(4)
C323 0.058(3) 0.137(7) 0.106(5) 0.030(5) 0.049(4) 0.020(4)
C401 0.114(6) 0.111(6) 0.165(9) 0.033(6) 0.092(7) 0.005(5)
C402 0.058(3) 0.087(4) 0.075(4) 0.018(3) -0.006(3) -0.004(3)
C403 0.064(3) 0.038(2) 0.075(3) -0.011(2) 0.020(3) -0.006(2)
O401 0.080(2) 0.056(2) 0.103(3) 0.0076(19) 0.066(2) -0.0051(17)
O402 0.0444(15) 0.0592(18) 0.0416(15) 0.0024(13) 0.0119(12) -0.0042(13)
O403 0.0497(15) 0.0272(12) 0.0527(15) -0.0086(11) 0.0269(13) -0.0014(10)
Cr2 0.0833(9) 0.0576(7) 0.1246(12) 0.0250(7) 0.0677(9) 0.0112(6)
N501 0.148(7) 0.118(6) 0.180(8) -0.032(6) 0.123(7) -0.030(5)
N502 0.121(5) 0.086(4) 0.196(8) 0.061(5) 0.090(6) 0.034(4)
N503 0.131(6) 0.093(4) 0.198(8) 0.045(5) 0.126(6) 0.023(4)
C501 0.102(5) 0.088(5) 0.133(7) 0.013(5) 0.080(5) 0.009(4)
C502 0.097(5) 0.073(4) 0.148(7) 0.031(4) 0.079(5) 0.015(4)
C503 0.088(4) 0.071(4) 0.139(6) 0.026(4) 0.072(5) 0.008(3)

loop_
_atom_type_symbol
_atom_type_description
_atom_type_scat_dispersion_real
_atom_type_scat_dispersion_imag
_atom_type_scat_source
C C 0.0033 0.0016 'International Tables Vol C Tables 4.2.6.8 and 6.1.1.4'
H H 0.0000 0.0000 'International Tables Vol C Tables 4.2.6.8 and 6.1.1.4'
N N 0.0061 0.0033 'International Tables Vol C Tables 4.2.6.8 and 6.1.1.4'
O O 0.0106 0.0060 'International Tables Vol C Tables 4.2.6.8 and 6.1.1.4'
Cr Cr 0.3209 0.6236 'International Tables Vol C Tables 4.2.6.8 and 6.1.1.4'
Mn Mn 0.3368 0.7283 'International Tables Vol C Tables 4.2.6.8 and 6.1.1.4'

loop_
_geom_angle_atom_site_label_1
_geom_angle_atom_site_label_2
_geom_angle_atom_site_label_3
_geom_angle
_geom_angle_site_symmetry_1
_geom_angle_site_symmetry_3
O12 Mn1 O11 95.59(10) . .
O12 Mn1 N11 173.40(11) . .
O11 Mn1 N11 88.33(11) . .
O12 Mn1 N12 92.38(11) . .
O11 Mn1 N12 163.72(11) . .
N11 Mn1 N12 82.55(11) . .
O12 Mn1 N41 91.03(11) . .
O11 Mn1 N41 92.92(10) . .
N11 Mn1 N41 94.08(11) . .
N12 Mn1 N41 101.12(11) . .
O12 Mn1 O401 83.26(13) . .
O11 Mn1 O401 83.43(11) . .
N11 Mn1 O401 91.94(13) . .
N12 Mn1 O401 83.44(12) . .
N41 Mn1 O401 172.87(13) . .
O12 Mn1 Cr1 88.09(8) . .
O11 Mn1 Cr1 81.22(7) . .
N11 Mn1 Cr1 97.77(8) . .
N12 Mn1 Cr1 113.28(8) . .
N41 Mn1 Cr1 12.41(8) . .
O401 Mn1 Cr1 161.54(9) . .
O12 Mn1 Mn2 137.21(8) . .
O11 Mn1 Mn2 68.89(6) . .
N11 Mn1 Mn2 49.28(8) . .
N12 Mn1 Mn2 113.65(8) . .
N41 Mn1 Mn2 52.33(8) . .
O401 Mn1 Mn2 130.88(10) . .
Cr1 Mn1 Mn2 51.141(6) . .
O12 Mn1 Mn3 85.05(7) . .
O11 Mn1 Mn3 31.99(7) . .
N11 Mn1 Mn3 100.99(8) . .
N12 Mn1 Mn3 163.79(8) . .
N41 Mn1 Mn3 63.00(8) . .
O401 Mn1 Mn3 112.04(9) . .
Cr1 Mn1 Mn3 50.721(6) . .
Mn2 Mn1 Mn3 60.358(7) . .
O22 Mn2 O21 95.72(10) . .
O22 Mn2 N21 172.49(11) . .
O21 Mn2 N21 88.36(11) . .
O22 Mn2 N22 92.04(11) . .
O21 Mn2 N22 166.02(11) . .
N21 Mn2 N22 82.74(12) . .
O22 Mn2 N42 93.36(11) . .
O21 Mn2 N42 91.90(10) . .
N21 Mn2 N42 92.82(11) . .
N22 Mn2 N42 99.25(12) . .
O22 Mn2 O402 88.24(11) . .
O21 Mn2 O402 83.47(10) . .
N21 Mn2 O402 85.95(12) . .
N22 Mn2 O402 85.16(12) . .
N42 Mn2 O402 175.24(11) . .
O22 Mn2 Cr1 92.09(8) . .
O21 Mn2 Cr1 80.28(7) . .
N21 Mn2 Cr1 94.83(8) . .
N22 Mn2 Cr1 111.10(9) . .
N42 Mn2 Cr1 11.87(8) . .
O402 Mn2 Cr1 163.71(8) . .
O22 Mn2 Mn1 86.95(7) . .
O21 Mn2 Mn1 31.01(7) . .
N21 Mn2 Mn1 99.70(8) . .
N22 Mn2 Mn1 161.85(9) . .
N42 Mn2 Mn1 62.76(8) . .
O402 Mn2 Mn1 112.90(8) . .
Cr1 Mn2 Mn1 50.896(6) . .
O22 Mn2 Mn3 140.00(7) . .
O21 Mn2 Mn3 67.84(7) . .
N21 Mn2 Mn3 47.49(8) . .
N22 Mn2 Mn3 112.53(9) . .
N42 Mn2 Mn3 53.22(8) . .
O402 Mn2 Mn3 123.44(8) . .
Cr1 Mn2 Mn3 50.433(6) . .
Mn1 Mn2 Mn3 59.828(7) . .
O32 Mn3 O31 95.46(10) . .
O32 Mn3 N31 173.03(11) . .
O31 Mn3 N31 88.65(10) . .
O32 Mn3 N32 91.97(11) . .
O31 Mn3 N32 166.31(11) . .
N31 Mn3 N32 82.91(11) . .
O32 Mn3 N43 92.92(11) . .
O31 Mn3 N43 92.29(10) . .
N31 Mn3 N43 92.53(11) . .
N32 Mn3 N43 98.82(11) . .
O32 Mn3 O403 89.64(10) . .
O31 Mn3 O403 85.38(10) . .
N31 Mn3 O403 85.08(10) . .
N32 Mn3 O403 83.17(10) . .
N43 Mn3 O403 176.70(10) . .
O32 Mn3 Cr1 91.66(7) . .
O31 Mn3 Cr1 80.00(7) . .
N31 Mn3 Cr1 94.60(8) . .
N32 Mn3 Cr1 111.32(8) . .
N43 Mn3 Cr1 12.52(8) . .
O403 Mn3 Cr1 165.38(7) . .
O32 Mn3 Mn1 140.03(7) . .
O31 Mn3 Mn1 67.60(6) . .
N31 Mn3 Mn1 46.89(7) . .
N32 Mn3 Mn1 112.90(8) . .
N43 Mn3 Mn1 54.07(8) . .
O403 Mn3 Mn1 122.73(7) . .
Cr1 Mn3 Mn1 50.974(6) . .
O32 Mn3 Mn2 86.84(7) . .
O31 Mn3 Mn2 30.60(7) . .
N31 Mn3 Mn2 99.49(8) . .
N32 Mn3 Mn2 162.10(8) . .
N43 Mn3 Mn2 63.45(8) . .
O403 Mn3 Mn2 114.66(7) . .
Cr1 Mn3 Mn2 50.927(6) . .
Mn1 Mn3 Mn2 59.814(7) . .
C43 Cr1 C43 179.998(2) . 7_565
C43 Cr1 C41 90.43(12) . 7_565
C43 Cr1 C41 89.57(12) 7_565 7_565
C43 Cr1 C41 89.57(12) . .
C43 Cr1 C41 90.42(12) 7_565 .
C41 Cr1 C41 179.995(1) 7_565 .
C43 Cr1 C42 89.52(12) . .
C43 Cr1 C42 90.48(12) 7_565 .
C41 Cr1 C42 91.49(12) 7_565 .
C41 Cr1 C42 88.51(12) . .
C43 Cr1 C42 90.48(12) . 7_565
C43 Cr1 C42 89.52(12) 7_565 7_565
C41 Cr1 C42 88.51(12) 7_565 7_565
C41 Cr1 C42 91.49(12) . 7_565
C42 Cr1 C42 179.998(1) . 7_565
C43 Cr1 Mn3 9.44(9) . .
C43 Cr1 Mn3 170.56(9) 7_565 .
C41 Cr1 Mn3 92.37(8) 7_565 .
C41 Cr1 Mn3 87.64(8) . .
C42 Cr1 Mn3 80.25(9) . .
C42 Cr1 Mn3 99.76(9) 7_565 .
C43 Cr1 Mn1 80.26(9) . .
C43 Cr1 Mn1 99.74(9) 7_565 .
C41 Cr1 Mn1 170.65(8) 7_565 .
C41 Cr1 Mn1 9.35(8) . .
C42 Cr1 Mn1 87.58(8) . .
C42 Cr1 Mn1 92.42(8) 7_565 .
Mn3 Cr1 Mn1 78.304(7) . .
C43 Cr1 Mn2 88.07(9) . .
C43 Cr1 Mn2 91.92(9) 7_565 .
C41 Cr1 Mn2 101.00(8) 7_565 .
C41 Cr1 Mn2 79.00(8) . .
C42 Cr1 Mn2 9.62(8) . .
C42 Cr1 Mn2 170.38(8) 7_565 .
Mn3 Cr1 Mn2 78.640(7) . .
Mn1 Cr1 Mn2 77.964(8) . .
C1 O11 Mn1 121.9(2) . .
C101 O12 Mn1 131.2(2) . .
C3 O21 Mn2 123.7(2) . .
C201 O22 Mn2 131.3(2) . .
C5 O31 Mn3 123.89(19) . .
C301 O32 Mn3 131.4(2) . .
C11 N11 C13 123.2(3) . .
C11 N11 Mn1 125.0(2) . .
C13 N11 Mn1 111.7(2) . .
C17 N12 C14 121.4(3) . .
C17 N12 Mn1 124.1(2) . .
C14 N12 Mn1 114.5(2) . .
C21 N21 C23 122.7(3) . .
C21 N21 Mn2 125.6(2) . .
C23 N21 Mn2 111.4(2) . .
C27 N22 C24 121.0(3) . .
C27 N22 Mn2 124.7(2) . .
C24 N22 Mn2 114.3(2) . .
C31 N31 C33 122.5(3) . .
C31 N31 Mn3 125.8(2) . .
C33 N31 Mn3 111.2(2) . .
C37 N32 C34 121.0(3) . .
C37 N32 Mn3 124.4(2) . .
C34 N32 Mn3 114.6(2) . .
N41 C41 Cr1 176.7(3) . .
N42 C42 Cr1 175.8(3) . .
N43 C43 Cr1 177.3(3) . .
O11 C1 C2 122.6(3) . .
O11 C1 C6 117.0(3) . .
C2 C1 C6 120.4(3) . .
C1 C2 C3 119.0(3) . .
C1 C2 C11 120.9(3) . .
C3 C2 C11 120.1(3) . .
O21 C3 C4 121.7(3) . .
O21 C3 C2 117.8(3) . .
C4 C3 C2 120.5(3) . .
C3 C4 C5 119.2(3) . .
C3 C4 C21 121.0(3) . .
C5 C4 C21 119.8(3) . .
O31 C5 C6 121.9(3) . .
O31 C5 C4 117.9(3) . .
C6 C5 C4 120.2(3) . .
C5 C6 C1 119.2(3) . .
C5 C6 C31 121.1(3) . .
C1 C6 C31 119.6(3) . .
N11 C11 C2 120.5(3) . .
N11 C11 C12 118.9(3) . .
C2 C11 C12 120.4(3) . .
C11 C12 H12A 109.5 . .
C11 C12 H12B 109.5 . .
H12A C12 H12B 109.5 . .
C11 C12 H12C 109.5 . .
H12A C12 H12C 109.5 . .
H12B C12 H12C 109.5 . .
N11 C13 C14 108.0(3) . .
N11 C13 H13A 110.1 . .
C14 C13 H13A 110.1 . .
N11 C13 H13B 110.1 . .
C14 C13 H13B 110.1 . .
H13A C13 H13B 108.4 . .
N12 C14 C15 107.8(3) . .
N12 C14 C16 113.7(3) . .
C15 C14 C16 111.6(3) . .
N12 C14 C13 104.7(3) . .
C15 C14 C13 110.1(3) . .
C16 C14 C13 108.6(3) . .
C14 C15 H15A 109.5 . .
C14 C15 H15B 109.5 . .
H15A C15 H15B 109.5 . .
C14 C15 H15C 109.5 . .
H15A C15 H15C 109.5 . .
H15B C15 H15C 109.5 . .
C14 C16 H16A 109.5 . .
C14 C16 H16B 109.5 . .
H16A C16 H16B 109.5 . .
C14 C16 H16C 109.5 . .
H16A C16 H16C 109.5 . .
H16B C16 H16C 109.5 . .
N12 C17 C102 126.9(3) . .
N12 C17 H17A 116.6 . .
C102 C17 H17A 116.6 . .
N21 C21 C4 121.1(3) . .
N21 C21 C22 119.2(3) . .
C4 C21 C22 119.5(3) . .
C21 C22 H22A 109.5 . .
C21 C22 H22B 109.5 . .
H22A C22 H22B 109.5 . .
C21 C22 H22C 109.5 . .
H22A C22 H22C 109.5 . .
H22B C22 H22C 109.5 . .
N21 C23 C24 108.3(3) . .
N21 C23 H23A 110.0 . .
C24 C23 H23A 110.0 . .
N21 C23 H23B 110.0 . .
C24 C23 H23B 110.0 . .
H23A C23 H23B 108.4 . .
N22 C24 C25 107.3(3) . .
N22 C24 C23 105.8(3) . .
C25 C24 C23 110.6(3) . .
N22 C24 C26 113.2(3) . .
C25 C24 C26 111.1(3) . .
C23 C24 C26 108.7(3) . .
C24 C25 H25A 109.5 . .
C24 C25 H25B 109.5 . .
H25A C25 H25B 109.5 . .
C24 C25 H25C 109.5 . .
H25A C25 H25C 109.5 . .
H25B C25 H25C 109.5 . .
C24 C26 H26A 109.5 . .
C24 C26 H26B 109.5 . .
H26A C26 H26B 109.5 . .
C24 C26 H26C 109.5 . .
H26A C26 H26C 109.5 . .
H26B C26 H26C 109.5 . .
N22 C27 C202 126.7(3) . .
N22 C27 H27A 116.6 . .
C202 C27 H27A 116.6 . .
N31 C31 C6 121.1(3) . .
N31 C31 C32 119.4(3) . .
C6 C31 C32 119.2(3) . .
C31 C32 H32A 109.5 . .
C31 C32 H32B 109.5 . .
H32A C32 H32B 109.5 . .
C31 C32 H32C 109.5 . .
H32A C32 H32C 109.5 . .
H32B C32 H32C 109.5 . .
N31 C33 C34 108.7(2) . .
N31 C33 H33A 109.9 . .
C34 C33 H33A 109.9 . .
N31 C33 H33B 109.9 . .
C34 C33 H33B 109.9 . .
H33A C33 H33B 108.3 . .
N32 C34 C36 113.2(3) . .
N32 C34 C35 107.4(3) . .
C36 C34 C35 111.3(3) . .
N32 C34 C33 105.4(2) . .
C36 C34 C33 109.3(3) . .
C35 C34 C33 110.0(3) . .
C34 C35 H35A 109.5 . .
C34 C35 H35B 109.5 . .
H35A C35 H35B 109.5 . .
C34 C35 H35C 109.5 . .
H35A C35 H35C 109.5 . .
H35B C35 H35C 109.5 . .
C34 C36 H36A 109.5 . .
C34 C36 H36B 109.5 . .
H36A C36 H36B 109.5 . .
C34 C36 H36C 109.5 . .
H36A C36 H36C 109.5 . .
H36B C36 H36C 109.5 . .
N32 C37 C302 127.1(3) . .
N32 C37 H37A 116.5 . .
C302 C37 H37A 116.5 . .
C41 N41 Mn1 160.6(3) . .
C42 N42 Mn2 162.8(3) . .
C43 N43 Mn3 160.6(3) . .
O12 C101 C102 122.4(3) . .
O12 C101 C106 118.6(3) . .
C102 C101 C106 119.1(3) . .
C101 C102 C103 120.2(3) . .
C101 C102 C17 123.1(3) . .
C103 C102 C17 116.7(3) . .
C104 C103 C102 121.7(3) . .
C104 C103 H10A 119.2 . .
C102 C103 H10A 119.2 . .
C103 C104 C105 116.8(3) . .
C103 C104 C120 123.1(3) . .
C105 C104 C120 120.1(3) . .
C106 C105 C104 124.6(3) . .
C106 C105 H10B 117.7 . .
C104 C105 H10B 117.7 . .
C105 C106 C101 117.7(3) . .
C105 C106 C110 121.9(3) . .
C101 C106 C110 120.4(3) . .
C111 C110 C106 112.0(3) . .
C111 C110 C112 107.4(3) . .
C106 C110 C112 110.0(3) . .
C111 C110 C113 107.6(3) . .
C106 C110 C113 110.0(3) . .
C112 C110 C113 109.8(3) . .
C110 C111 H11A 109.5 . .
C110 C111 H11B 109.5 . .
H11A C111 H11B 109.5 . .
C110 C111 H11C 109.5 . .
H11A C111 H11C 109.5 . .
H11B C111 H11C 109.5 . .
C110 C112 H11D 109.5 . .
C110 C112 H11E 109.5 . .
H11D C112 H11E 109.5 . .
C110 C112 H11F 109.5 . .
H11D C112 H11F 109.5 . .
H11E C112 H11F 109.5 . .
C110 C113 H11G 109.5 . .
C110 C113 H11H 109.5 . .
H11G C113 H11H 109.5 . .
C110 C113 H11I 109.5 . .
H11G C113 H11I 109.5 . .
H11H C113 H11I 109.5 . .
C121 C120 C123 108.4(4) . .
C121 C120 C104 111.7(3) . .
C123 C120 C104 109.6(3) . .
C121 C120 C122 108.3(3) . .
C123 C120 C122 109.9(4) . .
C104 C120 C122 108.8(3) . .
C120 C121 H12D 109.5 . .
C120 C121 H12E 109.5 . .
H12D C121 H12E 109.5 . .
C120 C121 H12F 109.5 . .
H12D C121 H12F 109.5 . .
H12E C121 H12F 109.5 . .
C120 C122 H12G 109.5 . .
C120 C122 H12H 109.5 . .
H12G C122 H12H 109.5 . .
C120 C122 H12I 109.5 . .
H12G C122 H12I 109.5 . .
H12H C122 H12I 109.5 . .
C120 C123 H12J 109.5 . .
C120 C123 H12K 109.5 . .
H12J C123 H12K 109.5 . .
C120 C123 H12L 109.5 . .
H12J C123 H12L 109.5 . .
H12K C123 H12L 109.5 . .
C203 C202 C201 120.6(3) . .
C203 C202 C27 116.7(3) . .
C201 C202 C27 122.7(3) . .
C204 C203 C202 121.5(3) . .
C204 C203 H20A 119.2 . .
C202 C203 H20A 119.2 . .
O22 C201 C202 122.2(3) . .
O22 C201 C206 119.4(3) . .
C202 C201 C206 118.3(3) . .
C203 C204 C205 117.0(3) . .
C203 C204 C220 122.2(3) . .
C205 C204 C220 120.7(3) . .
C206 C205 C204 124.7(3) . .
C206 C205 H20B 117.7 . .
C204 C205 H20B 117.7 . .
C205 C206 C201 117.8(3) . .
C205 C206 C210 122.3(3) . .
C201 C206 C210 119.9(3) . .
C213 C210 C211 110.2(4) . .
C213 C210 C206 110.5(3) . .
C211 C210 C206 109.8(3) . .
C213 C210 C212 107.6(4) . .
C211 C210 C212 107.7(4) . .
C206 C210 C212 110.9(3) . .
C210 C211 H21A 109.5 . .
C210 C211 H21B 109.5 . .
H21A C211 H21B 109.5 . .
C210 C211 H21C 109.5 . .
H21A C211 H21C 109.5 . .
H21B C211 H21C 109.5 . .
C210 C212 H21D 109.5 . .
C210 C212 H21E 109.5 . .
H21D C212 H21E 109.5 . .
C210 C212 H21F 109.5 . .
H21D C212 H21F 109.5 . .
H21E C212 H21F 109.5 . .
C210 C213 H21G 109.5 . .
C210 C213 H21H 109.5 . .
H21G C213 H21H 109.5 . .
C210 C213 H21I 109.5 . .
H21G C213 H21I 109.5 . .
H21H C213 H21I 109.5 . .
C222 C220 C221 110.6(8) . .
C222 C220 C223 107.5(7) . .
C221 C220 C223 107.2(8) . .
C222 C220 C204 110.4(4) . .
C221 C220 C204 109.0(4) . .
C223 C220 C204 112.1(4) . .
C220 C221 H22D 109.5 . .
C220 C221 H22E 109.5 . .
H22D C221 H22E 109.5 . .
C220 C221 H22F 109.5 . .
H22D C221 H22F 109.5 . .
H22E C221 H22F 109.5 . .
C220 C222 H22G 109.5 . .
C220 C222 H22H 109.5 . .
H22G C222 H22H 109.5 . .
C220 C222 H22I 109.5 . .
H22G C222 H22I 109.5 . .
H22H C222 H22I 109.5 . .
C220 C223 H22J 109.5 . .
C220 C223 H22K 109.5 . .
H22J C223 H22K 109.5 . .
C220 C223 H22L 109.5 . .
H22J C223 H22L 109.5 . .
H22K C223 H22L 109.5 . .
O32 C301 C302 122.2(3) . .
O32 C301 C306 119.8(3) . .
C302 C301 C306 118.0(3) . .
C303 C302 C301 121.1(3) . .
C303 C302 C37 116.4(3) . .
C301 C302 C37 122.6(3) . .
C304 C303 C302 121.5(3) . .
C304 C303 H30A 119.3 . .
C302 C303 H30A 119.3 . .
C303 C304 C305 116.7(3) . .
C303 C304 C320 121.7(4) . .
C305 C304 C320 121.6(3) . .
C306 C305 C304 124.8(3) . .
C306 C305 H30B 117.6 . .
C304 C305 H30B 117.6 . .
C305 C306 C301 118.0(3) . .
C305 C306 C310 122.2(3) . .
C301 C306 C310 119.9(3) . .
C312 C310 C306 110.1(3) . .
C312 C310 C313 110.2(4) . .
C306 C310 C313 109.7(3) . .
C312 C310 C311 106.7(3) . .
C306 C310 C311 111.7(3) . .
C313 C310 C311 108.3(3) . .
C310 C311 H31A 109.5 . .
C310 C311 H31B 109.5 . .
H31A C311 H31B 109.5 . .
C310 C311 H31C 109.5 . .
H31A C311 H31C 109.5 . .
H31B C311 H31C 109.5 . .
C310 C312 H31D 109.5 . .
C310 C312 H31E 109.5 . .
H31D C312 H31E 109.5 . .
C310 C312 H31F 109.5 . .
H31D C312 H31F 109.5 . .
H31E C312 H31F 109.5 . .
C310 C313 H31G 109.5 . .
C310 C313 H31H 109.5 . .
H31G C313 H31H 109.5 . .
C310 C313 H31I 109.5 . .
H31G C313 H31I 109.5 . .
H31H C313 H31I 109.5 . .
C321 C320 C322 109.1(6) . .
C321 C320 C304 112.2(4) . .
C322 C320 C304 108.3(4) . .
C321 C320 C323 111.6(6) . .
C322 C320 C323 102.8(6) . .
C304 C320 C323 112.3(4) . .
C320 C321 H32D 109.5 . .
C320 C321 H32E 109.5 . .
H32D C321 H32E 109.5 . .
C320 C321 H32F 109.5 . .
H32D C321 H32F 109.5 . .
H32E C321 H32F 109.5 . .
C320 C322 H32G 109.5 . .
C320 C322 H32H 109.5 . .
H32G C322 H32H 109.5 . .
C320 C322 H32I 109.5 . .
H32G C322 H32I 109.5 . .
H32H C322 H32I 109.5 . .
C320 C323 H32J 109.5 . .
C320 C323 H32K 109.5 . .
H32J C323 H32K 109.5 . .
C320 C323 H32L 109.5 . .
H32J C323 H32L 109.5 . .
H32K C323 H32L 109.5 . .
O401 C401 H40A 109.5 . .
O401 C401 H40B 109.5 . .
H40A C401 H40B 109.5 . .
O401 C401 H40C 109.5 . .
H40A C401 H40C 109.5 . .
H40B C401 H40C 109.5 . .
O402 C402 H40D 109.5 . .
O402 C402 H40E 109.5 . .
H40D C402 H40E 109.5 . .
O402 C402 H40F 109.5 . .
H40D C402 H40F 109.5 . .
H40E C402 H40F 109.5 . .
O403 C403 H40G 109.5 . .
O403 C403 H40H 109.5 . .
H40G C403 H40H 109.5 . .
O403 C403 H40I 109.5 . .
H40G C403 H40I 109.5 . .
H40H C403 H40I 109.5 . .
C401 O401 Mn1 129.5(4) . .
C402 O402 Mn2 126.6(3) . .
C403 O403 Mn3 124.7(3) . .
C501 Cr2 C501 179.995(2) 5_565 .
C501 Cr2 C502 88.6(3) 5_565 5_565
C501 Cr2 C502 91.4(3) . 5_565
C501 Cr2 C502 91.4(3) 5_565 .
C501 Cr2 C502 88.6(3) . .
C502 Cr2 C502 179.993(1) 5_565 .
C501 Cr2 C503 88.7(3) 5_565 .
C501 Cr2 C503 91.3(3) . .
C502 Cr2 C503 92.7(3) 5_565 .
C502 Cr2 C503 87.3(3) . .
C501 Cr2 C503 91.3(3) 5_565 5_565
C501 Cr2 C503 88.7(3) . 5_565
C502 Cr2 C503 87.3(3) 5_565 5_565
C502 Cr2 C503 92.7(3) . 5_565
C503 Cr2 C503 179.997(1) . 5_565
N501 C501 Cr2 178.3(8) . .
N502 C502 Cr2 175.7(7) . .
N503 C503 Cr2 176.2(9) . .
O4MB O4MA C4M 67.8(12) . .
O4MA O4MB C4M 83.5(13) . .
O4MB C4M O4MA 28.7(5) . .

loop_
_geom_bond_atom_site_label_1
_geom_bond_atom_site_label_2
_geom_bond_distance
_geom_bond_site_symmetry_2
Mn1 O12 1.869(2) .
Mn1 O11 1.894(2) .
Mn1 N11 1.964(3) .
Mn1 N12 1.988(3) .
Mn1 N41 2.211(3) .
Mn1 O401 2.400(3) .
Mn1 Cr1 5.3531(5) .
Mn1 Mn2 6.7466(7) .
Mn1 Mn3 6.7475(7) .
Mn2 O22 1.865(2) .
Mn2 O21 1.900(2) .
Mn2 N21 1.970(3) .
Mn2 N22 1.991(3) .
Mn2 N42 2.218(3) .
Mn2 O402 2.384(3) .
Mn2 Cr1 5.3716(5) .
Mn2 Mn3 6.7836(7) .
Mn3 O32 1.875(2) .
Mn3 O31 1.892(2) .
Mn3 N31 1.977(3) .
Mn3 N32 1.987(3) .
Mn3 N43 2.199(3) .
Mn3 O403 2.348(2) .
Mn3 Cr1 5.3339(5) .
Cr1 C43 2.072(3) .
Cr1 C43 2.072(3) 7_565
Cr1 C41 2.083(3) 7_565
Cr1 C41 2.083(3) .
Cr1 C42 2.086(3) .
Cr1 C42 2.086(3) 7_565
O11 C1 1.307(4) .
O12 C101 1.310(4) .
O21 C3 1.309(4) .
O22 C201 1.314(4) .
O31 C5 1.310(4) .
O32 C301 1.308(4) .
N11 C11 1.313(4) .
N11 C13 1.470(4) .
N12 C17 1.293(4) .
N12 C14 1.495(4) .
N21 C21 1.301(4) .
N21 C23 1.472(4) .
N22 C27 1.279(5) .
N22 C24 1.499(4) .
N31 C31 1.293(4) .
N31 C33 1.473(4) .
N32 C37 1.286(4) .
N32 C34 1.496(4) .
C41 N41 1.147(4) .
C42 N42 1.149(4) .
C43 N43 1.151(4) .
C1 C2 1.418(4) .
C1 C6 1.435(4) .
C2 C3 1.426(4) .
C2 C11 1.450(4) .
C3 C4 1.423(4) .
C4 C5 1.428(4) .
C4 C21 1.455(4) .
C5 C6 1.416(4) .
C6 C31 1.456(4) .
C11 C12 1.510(4) .
C12 H12A 0.9800 .
C12 H12B 0.9800 .
C12 H12C 0.9800 .
C13 C14 1.537(5) .
C13 H13A 0.9900 .
C13 H13B 0.9900 .
C14 C15 1.523(5) .
C14 C16 1.530(5) .
C15 H15A 0.9800 .
C15 H15B 0.9800 .
C15 H15C 0.9800 .
C16 H16A 0.9800 .
C16 H16B 0.9800 .
C16 H16C 0.9800 .
C17 C102 1.434(5) .
C17 H17A 0.9500 .
C21 C22 1.515(5) .
C22 H22A 0.9800 .
C22 H22B 0.9800 .
C22 H22C 0.9800 .
C23 C24 1.527(5) .
C23 H23A 0.9900 .
C23 H23B 0.9900 .
C24 C25 1.527(6) .
C24 C26 1.534(5) .
C25 H25A 0.9800 .
C25 H25B 0.9800 .
C25 H25C 0.9800 .
C26 H26A 0.9800 .
C26 H26B 0.9800 .
C26 H26C 0.9800 .
C27 C202 1.441(5) .
C27 H27A 0.9500 .
C31 C32 1.520(4) .
C32 H32A 0.9800 .
C32 H32B 0.9800 .
C32 H32C 0.9800 .
C33 C34 1.538(5) .
C33 H33A 0.9900 .
C33 H33B 0.9900 .
C34 C36 1.527(5) .
C34 C35 1.528(5) .
C35 H35A 0.9800 .
C35 H35B 0.9800 .
C35 H35C 0.9800 .
C36 H36A 0.9800 .
C36 H36B 0.9800 .
C36 H36C 0.9800 .
C37 C302 1.439(5) .
C37 H37A 0.9500 .
C101 C102 1.416(5) .
C101 C106 1.424(5) .
C102 C103 1.416(5) .
C103 C104 1.376(5) .
C103 H10A 0.9500 .
C104 C105 1.411(5) .
C104 C120 1.536(5) .
C105 C106 1.388(4) .
C105 H10B 0.9500 .
C106 C110 1.531(5) .
C110 C111 1.528(5) .
C110 C112 1.540(6) .
C110 C113 1.546(6) .
C111 H11A 0.9800 .
C111 H11B 0.9800 .
C111 H11C 0.9800 .
C112 H11D 0.9800 .
C112 H11E 0.9800 .
C112 H11F 0.9800 .
C113 H11G 0.9800 .
C113 H11H 0.9800 .
C113 H11I 0.9800 .
C120 C121 1.521(5) .
C120 C123 1.530(6) .
C120 C122 1.539(6) .
C121 H12D 0.9800 .
C121 H12E 0.9800 .
C121 H12F 0.9800 .
C122 H12G 0.9800 .
C122 H12H 0.9800 .
C122 H12I 0.9800 .
C123 H12J 0.9800 .
C123 H12K 0.9800 .
C123 H12L 0.9800 .
C202 C203 1.409(5) .
C202 C201 1.421(5) .
C203 C204 1.379(5) .
C203 H20A 0.9500 .
C201 C206 1.432(5) .
C204 C205 1.402(5) .
C204 C220 1.541(5) .
C205 C206 1.384(5) .
C205 H20B 0.9500 .
C206 C210 1.540(5) .
C210 C213 1.533(6) .
C210 C211 1.536(6) .
C210 C212 1.544(6) .
C211 H21A 0.9800 .
C211 H21B 0.9800 .
C211 H21C 0.9800 .
C212 H21D 0.9800 .
C212 H21E 0.9800 .
C212 H21F 0.9800 .
C213 H21G 0.9800 .
C213 H21H 0.9800 .
C213 H21I 0.9800 .
C220 C222 1.479(7) .
C220 C221 1.492(8) .
C220 C223 1.512(8) .
C221 H22D 0.9800 .
C221 H22E 0.9800 .
C221 H22F 0.9800 .
C222 H22G 0.9800 .
C222 H22H 0.9800 .
C222 H22I 0.9800 .
C223 H22J 0.9800 .
C223 H22K 0.9800 .
C223 H22L 0.9800 .
C301 C302 1.420(5) .
C301 C306 1.429(5) .
C302 C303 1.407(5) .
C303 C304 1.377(5) .
C303 H30A 0.9500 .
C304 C305 1.408(6) .
C304 C320 1.535(5) .
C305 C306 1.383(5) .
C305 H30B 0.9500 .
C306 C310 1.538(5) .
C310 C312 1.537(6) .
C310 C313 1.539(6) .
C310 C311 1.541(5) .
C311 H31A 0.9800 .
C311 H31B 0.9800 .
C311 H31C 0.9800 .
C312 H31D 0.9800 .
C312 H31E 0.9800 .
C312 H31F 0.9800 .
C313 H31G 0.9800 .
C313 H31H 0.9800 .
C313 H31I 0.9800 .
C320 C321 1.479(7) .
C320 C322 1.506(8) .
C320 C323 1.559(8) .
C321 H32D 0.9800 .
C321 H32E 0.9800 .
C321 H32F 0.9800 .
C322 H32G 0.9800 .
C322 H32H 0.9800 .
C322 H32I 0.9800 .
C323 H32J 0.9800 .
C323 H32K 0.9800 .
C323 H32L 0.9800 .
C401 O401 1.425(9) .
C401 H40A 0.9800 .
C401 H40B 0.9800 .
C401 H40C 0.9800 .
C402 O402 1.387(6) .
C402 H40D 0.9800 .
C402 H40E 0.9800 .
C402 H40F 0.9800 .
C403 O403 1.404(5) .
C403 H40G 0.9800 .
C403 H40H 0.9800 .
C403 H40I 0.9800 .
Cr2 C501 2.020(10) 5_565
Cr2 C501 2.021(10) .
Cr2 C502 2.060(7) 5_565
Cr2 C502 2.060(7) .
Cr2 C503 2.073(8) .
Cr2 C503 2.073(7) 5_565
N501 C501 1.191(11) .
N502 C502 1.167(9) .
N503 C503 1.159(9) .
O1M C1M 1.435(7) .
O2M C2M 1.380(7) .
O3M C3M 1.265(17) .
O4MA O4MB 0.698(11) .
O4MA C4M 1.444(10) .
O4MB C4M 1.346(12) .
O5M C5M 1.41(2) .
O6M C6M 1.21(2) .
O7M C7M 1.40(2) .
O8M C8M 1.31(2) .
O9M C9M 1.28(2) .
O10M C10M 1.33(3) .
